data_4517508
loop_
_publ_author_name
'Song, Ning'
'Chen, Shao-Peng'
'Fan, Xiao-Wei'
'Tan, Yu-Hui'
'Wei, Wen-Juan'
'Tang, Yun-Zhi'

_publ_section_title
;
 Regulating Reversible Phase Transition Behaviors by Poly-H/F Substitution
 in Hybrid Perovskite-Like 2[CH2FCH2NH3]&#x00B7;[CdCl4]
;
_journal_issue 12
_journal_name_full 'ACS Omega'
_journal_page_first 6773
_journal_page_last 6780
_journal_paper_doi 10.1021/acsomega.0c00113
_journal_volume 5
_journal_year 2020
_chemical_formula_moiety '0.5(Cd2 Cl8), 2(C2 H6 F2 N)'
_chemical_formula_sum 'C4 H12 Cd Cl4 F4 N2'
_chemical_formula_weight 418.36
_chemical_name_systematic csp-2fc-cd
_space_group_crystal_system orthorhombic
_space_group_IT_number 61
_space_group_name_Hall '-P 2ac 2ab'
_space_group_name_H-M_alt 'P b c a'
_atom_sites_solution_hydrogens geom
_atom_sites_solution_primary direct
_atom_sites_solution_secondary difmap
_audit_creation_date 2019-11-06
_audit_creation_method
;
Olex2 1.2
(compiled 2018.05.29 svn.r3508 for OlexSys, GUI svn.r5506)
;
_cell_angle_alpha 90.00
_cell_angle_beta 90.00
_cell_angle_gamma 90.00
_cell_formula_units_Z 4
_cell_length_a 7.5273(9)
_cell_length_b 7.4027(9)
_cell_length_c 23.054(3)
_cell_measurement_reflns_used 9984
_cell_measurement_temperature 293(2)
_cell_measurement_theta_max 27.558
_cell_measurement_theta_min 2.752
_cell_volume 1284.6(3)
_computing_cell_refinement 'Bruker SMART'
_computing_data_collection 'Bruker SMART'
_computing_data_reduction 'SAINT V8.38A (?, 2016)'
_computing_molecular_graphics 'Olex2 (Dolomanov et al., 2009)'
_computing_publication_material 'Olex2 (Dolomanov et al., 2009)'
_computing_structure_refinement 'XL (Sheldrick, 2008)'
_computing_structure_solution 'XS (Sheldrick, 2008)'
_diffrn_ambient_temperature 293(2)
_diffrn_measured_fraction_theta_full 0.986
_diffrn_measured_fraction_theta_max 0.986
_diffrn_measurement_device_type 'CCD area detector'
_diffrn_radiation_monochromator graphite
_diffrn_radiation_type MoK\a
_diffrn_radiation_wavelength 0.71076
_diffrn_reflns_av_R_equivalents 0.0275
_diffrn_reflns_av_unetI/netI 0.0169
_diffrn_reflns_limit_h_max 9
_diffrn_reflns_limit_h_min -9
_diffrn_reflns_limit_k_max 9
_diffrn_reflns_limit_k_min -9
_diffrn_reflns_limit_l_max 29
_diffrn_reflns_limit_l_min -26
_diffrn_reflns_number 11455
_diffrn_reflns_theta_full 27.61
_diffrn_reflns_theta_max 27.61
_diffrn_reflns_theta_min 3.23
_diffrn_source 'fine-focus sealed tube'
_exptl_absorpt_coefficient_mu 2.550
_exptl_absorpt_correction_T_max 0.5150
_exptl_absorpt_correction_T_min 0.5150
_exptl_absorpt_correction_type multi-scan
_exptl_crystal_colour 'clear light colourless'
_exptl_crystal_colour_lustre clear
_exptl_crystal_colour_modifier light
_exptl_crystal_colour_primary colourless
_exptl_crystal_density_diffrn 2.163
_exptl_crystal_density_method 'not measured'
_exptl_crystal_description plate
_exptl_crystal_F_000 808
_exptl_crystal_size_max 0.3
_exptl_crystal_size_mid 0.3
_exptl_crystal_size_min 0.3
_refine_diff_density_max 1.039
_refine_diff_density_min -1.119
_refine_diff_density_rms 0.142
_refine_ls_extinction_method none
_refine_ls_goodness_of_fit_ref 1.396
_refine_ls_hydrogen_treatment constr
_refine_ls_matrix_type full
_refine_ls_number_parameters 71
_refine_ls_number_reflns 1462
_refine_ls_number_restraints 0
_refine_ls_restrained_S_all 1.396
_refine_ls_R_factor_all 0.0539
_refine_ls_R_factor_gt 0.0512
_refine_ls_shift/su_max 0.000
_refine_ls_shift/su_mean 0.000
_refine_ls_structure_factor_coef Fsqd
_refine_ls_weighting_details 'calc w=1/[\s^2^(Fo^2^)+(0.0000P)^2^+12.4504P] where P=(Fo^2^+2Fc^2^)/3'
_refine_ls_weighting_scheme calc
_refine_ls_wR_factor_gt 0.1184
_refine_ls_wR_factor_ref 0.1196
_reflns_number_gt 1373
_reflns_number_total 1462
_reflns_threshold_expression >2sigma(I)
_cod_data_source_file ao0c00113_si_005.cif
_cod_data_source_block t20180929csp2cf_cd_0m
_cod_depositor_comments
;Adding full bibliography for 4517507--4517511.cif.

 Adding full bibliography for 4517507--4517511.cif.
;
_cod_database_code 4517508
_olex2_refinement_description
;
1. Fixed Uiso
 At 1.2 times of:
  All C(H) groups, All C(H,H) groups, All N(H,H,H) groups
2.a Ternary CH refined with riding coordinates:
 C2(H2)
2.b Secondary CH2 refined with riding coordinates:
 C1(H1d,H1e)
2.c Idealised Me refined as rotating group:
 N1(H1a,H1b,H1c)
;
_olex2_submission_original_sample_id csp-2fc-cd
_olex2_submission_special_instructions 'No special instructions were received'

loop_
_space_group_symop_id
_space_group_symop_operation_xyz
1 'x, y, z'
2 '-x+1/2, -y, z+1/2'
3 'x+1/2, -y+1/2, -z'
4 '-x, y+1/2, -z+1/2'
5 '-x, -y, -z'
6 'x-1/2, y, -z-1/2'
7 '-x-1/2, y-1/2, z'
8 'x, -y-1/2, z-1/2'

loop_
_atom_site_label
_atom_site_type_symbol
_atom_site_fract_x
_atom_site_fract_y
_atom_site_fract_z
_atom_site_U_iso_or_equiv
_atom_site_adp_type
_atom_site_occupancy
_atom_site_calc_flag
_atom_site_disorder_assembly
_atom_site_disorder_group
_atom_site_site_symmetry_order
_atom_site_refinement_flags_posn
_atom_site_refinement_flags_adp
_atom_site_refinement_flags_occupancy
Cd1 Cd 0.0000 0.5000 0.0000 0.0227(2) Uani 1 d . . 2 S T P
Cl1 Cl 0.21488(19) 0.2150(2) -0.01523(7) 0.0320(4) Uani 1 d . . 1 . . .
Cl2 Cl 0.0566(2) 0.4836(2) 0.10852(7) 0.0327(4) Uani 1 d . . 1 . . .
F1 F 0.3706(10) 0.5568(18) 0.2161(3) 0.151(5) Uani 1 d . . 1 . . .
F2 F 0.6114(14) 0.6996(9) 0.2077(3) 0.109(3) Uani 1 d . . 1 . . .
N1 N 0.4822(7) 0.5394(7) 0.1030(3) 0.0323(12) Uani 1 d . . 1 . . .
H1A H 0.5261 0.5008 0.0694 0.039 Uiso 1 calc . . 1 GR . .
H1B H 0.4983 0.6582 0.1060 0.039 Uiso 1 calc . . 1 GR . .
H1C H 0.3666 0.5146 0.1046 0.039 Uiso 1 calc . . 1 GR . .
C2 C 0.5383(13) 0.5293(14) 0.2077(4) 0.060(2) Uani 1 d . . 1 . . .
H2 H 0.5886 0.4557 0.2389 0.073 Uiso 1 calc . . 1 R . .
C1 C 0.5743(12) 0.4478(11) 0.1511(4) 0.0488(19) Uani 1 d . . 1 . . .
H1D H 0.5379 0.3221 0.1520 0.059 Uiso 1 calc . . 1 R . .
H1E H 0.7013 0.4509 0.1439 0.059 Uiso 1 calc . . 1 R . .

loop_
_atom_site_aniso_label
_atom_site_aniso_U_11
_atom_site_aniso_U_22
_atom_site_aniso_U_33
_atom_site_aniso_U_23
_atom_site_aniso_U_13
_atom_site_aniso_U_12
Cd1 0.0173(3) 0.0177(3) 0.0330(3) 0.0017(2) -0.0010(2) 0.0005(2)
Cl1 0.0249(7) 0.0242(7) 0.0467(9) -0.0009(6) -0.0012(6) 0.0096(6)
Cl2 0.0293(7) 0.0321(8) 0.0366(8) 0.0007(6) -0.0014(6) -0.0017(6)
F1 0.073(5) 0.316(14) 0.065(4) 0.001(7) 0.018(4) 0.057(7)
F2 0.182(9) 0.051(4) 0.095(5) 0.000(3) -0.054(5) -0.007(5)
N1 0.029(3) 0.027(3) 0.041(3) 0.001(2) 0.004(2) 0.004(2)
C2 0.057(5) 0.072(7) 0.052(5) 0.019(5) -0.010(4) -0.001(5)
C1 0.046(4) 0.037(4) 0.063(5) 0.004(4) -0.008(4) 0.011(3)

loop_
_atom_type_symbol
_atom_type_description
_atom_type_scat_dispersion_real
_atom_type_scat_dispersion_imag
_atom_type_scat_source
C C 0.0033 0.0016 'International Tables Vol C Tables 4.2.6.8 and 6.1.1.4'
H H 0.0000 0.0000 'International Tables Vol C Tables 4.2.6.8 and 6.1.1.4'
Cd Cd -0.8075 1.2024 'International Tables Vol C Tables 4.2.6.8 and 6.1.1.4'
Cl Cl 0.1484 0.1585 'International Tables Vol C Tables 4.2.6.8 and 6.1.1.4'
F F 0.0171 0.0103 'International Tables Vol C Tables 4.2.6.8 and 6.1.1.4'
N N 0.0061 0.0033 'International Tables Vol C Tables 4.2.6.8 and 6.1.1.4'

loop_
_geom_angle_atom_site_label_1
_geom_angle_atom_site_label_2
_geom_angle_atom_site_label_3
_geom_angle
_geom_angle_site_symmetry_1
_geom_angle_site_symmetry_3
_geom_angle_publ_flag
Cl1 Cd1 Cl1 180.0 . 5_565 ?
Cl1 Cd1 Cl1 91.878(15) 5_565 7_665 ?
Cl1 Cd1 Cl1 180.00(5) 3_455 7_665 ?
Cl1 Cd1 Cl1 88.122(15) . 7_665 ?
Cl1 Cd1 Cl1 91.878(15) . 3_455 ?
Cl1 Cd1 Cl1 88.122(15) 5_565 3_455 ?
Cl2 Cd1 Cl1 91.31(5) . 7_665 ?
Cl2 Cd1 Cl1 88.69(5) . 3_455 ?
Cl2 Cd1 Cl1 88.69(5) 5_565 7_665 ?
Cl2 Cd1 Cl1 89.43(5) 5_565 5_565 ?
Cl2 Cd1 Cl1 91.31(5) 5_565 3_455 ?
Cl2 Cd1 Cl1 90.57(5) . 5_565 ?
Cl2 Cd1 Cl1 89.43(5) . . ?
Cl2 Cd1 Cl1 90.57(5) 5_565 . ?
Cl2 Cd1 Cl2 180.00(7) 5_565 . ?
Cd1 Cl1 Cd1 158.12(7) . 3 ?
H1A N1 H1B 109.5 . . ?
H1A N1 H1C 109.5 . . ?
H1B N1 H1C 109.5 . . ?
C1 N1 H1A 109.5 . . ?
C1 N1 H1B 109.5 . . ?
C1 N1 H1C 109.5 . . ?
F1 C2 F2 104.3(11) . . ?
F1 C2 H2 110.8 . . ?
F1 C2 C1 112.3(9) . . ?
F2 C2 H2 110.8 . . ?
F2 C2 C1 107.7(8) . . ?
C1 C2 H2 110.8 . . ?
N1 C1 H1D 108.9 . . ?
N1 C1 H1E 108.9 . . ?
C2 C1 N1 113.2(7) . . ?
C2 C1 H1D 108.9 . . ?
C2 C1 H1E 108.9 . . ?
H1D C1 H1E 107.8 . . ?

loop_
_geom_bond_atom_site_label_1
_geom_bond_atom_site_label_2
_geom_bond_distance
_geom_bond_site_symmetry_2
_geom_bond_publ_flag
Cd1 Cl1 2.6817(14) . ?
Cd1 Cl1 2.6948(14) 7_665 ?
Cd1 Cl1 2.6948(14) 3_455 ?
Cd1 Cl1 2.6817(14) 5_565 ?
Cd1 Cl2 2.5408(16) . ?
Cd1 Cl2 2.5408(16) 5_565 ?
Cl1 Cd1 2.6948(14) 3 ?
F1 C2 1.293(12) . ?
F2 C2 1.375(12) . ?
N1 H1A 0.8900 . ?
N1 H1B 0.8900 . ?
N1 H1C 0.8900 . ?
N1 C1 1.473(9) . ?
C2 H2 0.9800 . ?
C2 C1 1.463(13) . ?
C1 H1D 0.9700 . ?
C1 H1E 0.9700 . ?

loop_
_geom_torsion_atom_site_label_1
_geom_torsion_atom_site_label_2
_geom_torsion_atom_site_label_3
_geom_torsion_atom_site_label_4
_geom_torsion
_geom_torsion_site_symmetry_1
_geom_torsion_site_symmetry_2
_geom_torsion_site_symmetry_3
_geom_torsion_site_symmetry_4
_geom_torsion_publ_flag
Cl1 Cd1 Cl1 Cd1 -22(100) 5_565 . . 3 ?
Cl1 Cd1 Cl1 Cd1 50.3(2) 7_665 . . 3 ?
Cl1 Cd1 Cl1 Cd1 -129.7(2) 3_455 . . 3 ?
Cl2 Cd1 Cl1 Cd1 138.94(18) 5_565 . . 3 ?
Cl2 Cd1 Cl1 Cd1 -41.06(18) . . . 3 ?
F1 C2 C1 N1 48.0(12) . . . . ?
F2 C2 C1 N1 -66.2(10) . . . . ?
